data_4034152
loop_
_publ_author_name
'Sugiura, Shinya'
'Matsuda, Wakana'
'Zhang, Wanying'
'Seki, Shu'
'Yasuda, Nobuhiro'
'Maeda, Hiromitsu'

_publ_section_title
;
 Ion-Pairing Assemblies Comprising Anion Complexes of \p-Extended
 Anion-Responsive Molecules.
;
_journal_issue 14
_journal_name_full 'The Journal of organic chemistry'
_journal_page_first 8886
_journal_page_last 8898
_journal_paper_doi 10.1021/acs.joc.9b00754
_journal_volume 84
_journal_year 2019
_chemical_formula_moiety 'C41 H37 B F2 N2 O8, 2(C H Cl3)'
_chemical_formula_sum 'C43 H39 B Cl6 F2 N2 O8'
_chemical_formula_weight 973.27
_space_group_crystal_system monoclinic
_space_group_IT_number 14
_space_group_name_Hall '-P 2ybc'
_space_group_name_H-M_alt 'P 1 21/c 1'
_atom_sites_solution_hydrogens geom
_audit_creation_method SHELXL-2014/7
_cell_angle_alpha 90
_cell_angle_beta 104.462(3)
_cell_angle_gamma 90
_cell_formula_units_Z 4
_cell_length_a 19.7722(9)
_cell_length_b 21.7440(9)
_cell_length_c 10.5225(5)
_cell_measurement_reflns_used 35699
_cell_measurement_temperature 90(2)
_cell_measurement_theta_max 28.101
_cell_measurement_theta_min 1.559
_cell_volume 4380.6(3)
_computing_cell_refinement 'Rapid Auto(Rigaku)'
_computing_data_collection 'Rapid Auto(Rigaku)'
_computing_data_reduction 'Rapid Auto(Rigaku)'
_computing_structure_refinement 'SHELXL-2014/7 (Sheldrick, 2014)'
_computing_structure_solution 'SHELXS-97 (Sheldrick, 1990)'
_diffrn_ambient_temperature 90(2)
_diffrn_detector_area_resol_mean 29
_diffrn_measured_fraction_theta_full 0.997
_diffrn_measured_fraction_theta_max 0.996
_diffrn_measurement_device_type 'Rigaku Saturn 724'
_diffrn_measurement_method 'Oscillation Photograph'
_diffrn_radiation_monochromator 'Si(111) Channel Cut'
_diffrn_radiation_type Synchrotron
_diffrn_radiation_wavelength 0.78192
_diffrn_reflns_av_R_equivalents 0.1714
_diffrn_reflns_av_unetI/netI 0.2212
_diffrn_reflns_Laue_measured_fraction_full 0.997
_diffrn_reflns_Laue_measured_fraction_max 0.996
_diffrn_reflns_limit_h_max 23
_diffrn_reflns_limit_h_min -23
_diffrn_reflns_limit_k_max 26
_diffrn_reflns_limit_k_min -23
_diffrn_reflns_limit_l_max 12
_diffrn_reflns_limit_l_min -12
_diffrn_reflns_number 35699
_diffrn_reflns_point_group_measured_fraction_full 0.997
_diffrn_reflns_point_group_measured_fraction_max 0.996
_diffrn_reflns_theta_full 27.979
_diffrn_reflns_theta_max 28.101
_diffrn_reflns_theta_min 1.559
_diffrn_source 'synchrotron radiation SPring-8 BL40XU'
_exptl_absorpt_coefficient_mu 0.587
_exptl_absorpt_correction_T_max 1.000
_exptl_absorpt_correction_T_min 0.469
_exptl_absorpt_correction_type multi-scan
_exptl_absorpt_process_details 'ABSCOR (T.Higashi, 2001)'
_exptl_crystal_colour orange
_exptl_crystal_density_diffrn 1.476
_exptl_crystal_density_meas ?
_exptl_crystal_description prism
_exptl_crystal_F_000 2000
_exptl_crystal_size_max 0.080
_exptl_crystal_size_mid 0.010
_exptl_crystal_size_min 0.005
_refine_diff_density_max 0.348
_refine_diff_density_min -0.603
_refine_diff_density_rms 0.080
_refine_ls_extinction_method none
_refine_ls_goodness_of_fit_ref 0.938
_refine_ls_hydrogen_treatment constr
_refine_ls_matrix_type full
_refine_ls_number_parameters 593
_refine_ls_number_reflns 7990
_refine_ls_number_restraints 0
_refine_ls_restrained_S_all 0.938
_refine_ls_R_factor_all 0.1579
_refine_ls_R_factor_gt 0.0753
_refine_ls_shift/su_max 0.000
_refine_ls_shift/su_mean 0.000
_refine_ls_structure_factor_coef Fsqd
_refine_ls_weighting_details 'w=1/[\s^2^(Fo^2^)+(0.1013P)^2^] where P=(Fo^2^+2Fc^2^)/3'
_refine_ls_weighting_scheme calc
_refine_ls_wR_factor_gt 0.1780
_refine_ls_wR_factor_ref 0.2195
_reflns_Friedel_coverage 0.000
_reflns_number_gt 3966
_reflns_number_total 7990
_reflns_threshold_expression 'I > 2\s(I)'
_cod_data_source_file jo9b00754_si_002.cif
_cod_data_source_block 02_3b
_cod_depositor_comments
;
The following automatic conversions were performed:

data item '_exptl_crystal_density_meas' value 'not measured' was
changed to '?' -- the value is perceived as not measured.

Automatic conversion script
Id: cif_fix_values 6909 2019-04-08 15:41:33Z antanas 
;
_cod_original_sg_symbol_H-M 'P 21/c'
_cod_database_code 4034152
_shelx_shelxl_version_number 2014/7
_shelx_space_group_comment
;
The symmetry employed for this shelxl refinement is uniquely defined
by the following loop, which should always be used as a source of
symmetry information in preference to the above space-group names.
They are only intended as comments.
;

loop_
_space_group_symop_operation_xyz
'x, y, z'
'-x, y+1/2, -z+1/2'
'-x, -y, -z'
'x, -y-1/2, z-1/2'

loop_
_atom_site_label
_atom_site_type_symbol
_atom_site_fract_x
_atom_site_fract_y
_atom_site_fract_z
_atom_site_U_iso_or_equiv
_atom_site_adp_type
_atom_site_occupancy
_atom_site_site_symmetry_order
_atom_site_calc_flag
_atom_site_refinement_flags_posn
_atom_site_refinement_flags_adp
_atom_site_refinement_flags_occupancy
_atom_site_disorder_assembly
_atom_site_disorder_group
Cl4 Cl 0.03493(12) 0.48004(10) 0.9016(3) 0.0795(9) Uani 0.759(4) 1 d . . P A 2
F2 F 0.40864(13) -0.00459(11) 0.5824(2) 0.0380(7) Uani 1 1 d . . . . .
F1 F 0.51362(13) 0.00289(11) 0.7273(2) 0.0372(7) Uani 1 1 d . . . . .
Cl6 Cl 0.03891(14) 0.46287(12) 0.6340(3) 0.0903(10) Uani 0.759(4) 1 d . . P A 2
O1 O 0.48433(15) 0.07476(12) 0.5612(3) 0.0312(8) Uani 1 1 d . . . . .
O2 O 0.42535(16) 0.07193(13) 0.7401(3) 0.0331(8) Uani 1 1 d . . . . .
O3 O 0.73358(17) 0.39046(13) 0.2348(3) 0.0374(8) Uani 1 1 d . . . . .
O4 O 0.82358(17) 0.35506(14) 0.4562(3) 0.0405(8) Uani 1 1 d . . . . .
O5 O 0.83927(17) 0.23667(14) 0.5242(3) 0.0406(8) Uani 1 1 d . . . . .
O6 O 0.14521(17) 0.36018(14) 1.0144(3) 0.0409(9) Uani 1 1 d . . . . .
O7 O 0.05468(17) 0.31218(15) 0.8088(3) 0.0468(9) Uani 1 1 d . . . . .
N1 N 0.53567(18) 0.13294(16) 0.3794(3) 0.0276(9) Uani 1 1 d . . . . .
H1A H 0.5358 0.0926 0.3733 0.033 Uiso 1 1 calc R U . . .
N2 N 0.36192(18) 0.12535(16) 0.9110(3) 0.0303(9) Uani 1 1 d . . . . .
H2 H 0.3699 0.0857 0.9240 0.036 Uiso 1 1 calc R U . . .
O8 O 0.04892(18) 0.18957(15) 0.7618(4) 0.0509(10) Uani 1 1 d . . . . .
C16 C 0.5077(2) 0.16536(19) 0.4653(4) 0.0259(10) Uani 1 1 d . . . . .
C19 C 0.4176(2) 0.13227(19) 0.7283(4) 0.0268(10) Uani 1 1 d . . . . .
C14 C 0.5545(2) 0.23135(19) 0.3466(4) 0.0303(11) Uani 1 1 d . . . . .
H14 H 0.5696 0.2681 0.3133 0.036 Uiso 1 1 calc R U . . .
C17 C 0.4771(2) 0.13522(19) 0.5575(4) 0.0273(10) Uani 1 1 d . . . . .
C13 C 0.5632(2) 0.1719(2) 0.3046(4) 0.0300(11) Uani 1 1 d . . . . .
C18 C 0.4428(2) 0.1650(2) 0.6386(4) 0.0292(11) Uani 1 1 d . . . . .
H18 H 0.4365 0.2083 0.6324 0.035 Uiso 1 1 calc R U . . .
C23 C 0.3290(2) 0.1613(2) 0.9825(4) 0.0306(11) Uani 1 1 d . . . . .
C12 C 0.5881(2) 0.15034(19) 0.1918(4) 0.0290(11) Uani 1 1 d . . . . .
C15 C 0.5195(2) 0.2276(2) 0.4462(4) 0.0306(11) Uani 1 1 d . . . . .
H15 H 0.5062 0.2611 0.4925 0.037 Uiso 1 1 calc R U . . .
C24 C 0.3111(2) 0.1380(2) 1.1021(4) 0.0302(11) Uani 1 1 d . . . . .
C21 C 0.3595(2) 0.2189(2) 0.8282(4) 0.0327(11) Uani 1 1 d . . . . .
H21 H 0.3661 0.2530 0.7763 0.039 Uiso 1 1 calc R U . . .
C6 C 0.6904(2) 0.2249(2) 0.2320(5) 0.0314(11) Uani 1 1 d . . . . .
C7 C 0.6436(2) 0.17836(19) 0.1532(4) 0.0292(11) Uani 1 1 d . . . . .
C8 C 0.6570(2) 0.1590(2) 0.0350(5) 0.0368(12) Uani 1 1 d . . . . .
H8 H 0.6930 0.1790 0.0054 0.044 Uiso 1 1 calc R U . . .
C20 C 0.3812(2) 0.1595(2) 0.8154(4) 0.0305(11) Uani 1 1 d . . . . .
C11 C 0.5513(2) 0.1026(2) 0.1152(4) 0.0324(11) Uani 1 1 d . . . . .
H11 H 0.5144 0.0830 0.1428 0.039 Uiso 1 1 calc R U . . .
C5 C 0.6870(2) 0.2866(2) 0.1921(4) 0.0301(11) Uani 1 1 d . . . . .
H5 H 0.6529 0.2993 0.1159 0.036 Uiso 1 1 calc R U . . .
C22 C 0.3264(2) 0.2203(2) 0.9302(4) 0.0319(11) Uani 1 1 d . . . . .
H22 H 0.3057 0.2553 0.9591 0.038 Uiso 1 1 calc R U . . .
C29 C 0.2516(2) 0.1574(2) 1.1399(4) 0.0324(11) Uani 1 1 d . . . . .
C25 C 0.3579(2) 0.0977(2) 1.1831(5) 0.0355(12) Uani 1 1 d . . . . .
H25 H 0.3982 0.0843 1.1572 0.043 Uiso 1 1 calc R U . . .
C31 C 0.1969(2) 0.2600(2) 1.0807(5) 0.0333(11) Uani 1 1 d . . . . .
H31 H 0.2294 0.2769 1.1545 0.040 Uiso 1 1 calc R U . . .
C30 C 0.1982(2) 0.1975(2) 1.0552(5) 0.0325(12) Uani 1 1 d . . . . .
C10 C 0.5669(2) 0.0832(2) 0.0010(4) 0.0349(12) Uani 1 1 d . . . . .
H10 H 0.5416 0.0504 -0.0488 0.042 Uiso 1 1 calc R U . . .
C4 C 0.7335(2) 0.3291(2) 0.2640(5) 0.0327(12) Uani 1 1 d . . . . .
C32 C 0.1491(2) 0.2978(2) 1.0004(5) 0.0368(13) Uani 1 1 d . . . . .
C26 C 0.3465(2) 0.0773(2) 1.2995(5) 0.0378(12) Uani 1 1 d . . . . .
H26 H 0.3779 0.0489 1.3522 0.045 Uiso 1 1 calc R U . . .
C27 C 0.2893(3) 0.0981(2) 1.3398(5) 0.0395(13) Uani 1 1 d . . . . .
H27 H 0.2822 0.0854 1.4219 0.047 Uiso 1 1 calc R U . . .
C1 C 0.7407(2) 0.2074(2) 0.3415(5) 0.0338(12) Uani 1 1 d . . . . .
H1 H 0.7434 0.1656 0.3685 0.041 Uiso 1 1 calc R U . . .
C28 C 0.2421(3) 0.1377(2) 1.2602(5) 0.0373(12) Uani 1 1 d . . . . .
H28 H 0.2026 0.1517 1.2882 0.045 Uiso 1 1 calc R U . . .
C3 C 0.7828(2) 0.3112(2) 0.3751(5) 0.0327(12) Uani 1 1 d . . . . .
C35 C 0.1491(2) 0.1728(2) 0.9494(5) 0.0362(12) Uani 1 1 d . . . . .
H35 H 0.1494 0.1300 0.9320 0.043 Uiso 1 1 calc R U . . .
C2 C 0.7877(2) 0.2497(2) 0.4135(5) 0.0334(12) Uani 1 1 d . . . . .
C33 C 0.0993(3) 0.2730(2) 0.8915(5) 0.0403(13) Uani 1 1 d . . . . .
C9 C 0.6204(3) 0.1124(2) -0.0401(5) 0.0380(12) Uani 1 1 d . . . . .
H9 H 0.6316 0.1003 -0.1192 0.046 Uiso 1 1 calc R U . . .
C38 C 0.6817(3) 0.4120(2) 0.1236(5) 0.0423(13) Uani 1 1 d . . . . .
H38 H 0.6875 0.3913 0.0444 0.063 Uiso 1 1 calc R U . . .
H38A H 0.6869 0.4565 0.1144 0.063 Uiso 1 1 calc R U . . .
H38B H 0.6352 0.4031 0.1358 0.063 Uiso 1 1 calc R U . . .
C34 C 0.0992(3) 0.2105(2) 0.8683(5) 0.0408(13) Uani 1 1 d . . . . .
C36 C 0.8521(3) 0.1730(2) 0.5578(5) 0.0438(13) Uani 1 1 d . . . . .
H36 H 0.8103 0.1547 0.5764 0.066 Uiso 1 1 calc R U . . .
H36A H 0.8913 0.1695 0.6356 0.066 Uiso 1 1 calc R U . . .
H36B H 0.8635 0.1512 0.4843 0.066 Uiso 1 1 calc R U . . .
C39 C 0.1966(3) 0.3870(2) 1.1196(5) 0.0457(14) Uani 1 1 d . . . . .
H39 H 0.1930 0.3690 1.2029 0.069 Uiso 1 1 calc R U . . .
H39A H 0.1889 0.4315 1.1212 0.069 Uiso 1 1 calc R U . . .
H39B H 0.2432 0.3790 1.1068 0.069 Uiso 1 1 calc R U . . .
C37 C 0.8929(3) 0.3609(3) 0.4427(6) 0.0592(16) Uani 1 1 d . . . . .
H37 H 0.9166 0.3211 0.4591 0.089 Uiso 1 1 calc R U . . .
H37A H 0.9182 0.3912 0.5060 0.089 Uiso 1 1 calc R U . . .
H37B H 0.8919 0.3746 0.3534 0.089 Uiso 1 1 calc R U . . .
C41 C 0.0390(3) 0.1245(2) 0.7470(6) 0.0536(15) Uani 1 1 d . . . . .
H41 H 0.0817 0.1055 0.7336 0.080 Uiso 1 1 calc R U . . .
H41A H 0.0000 0.1160 0.6711 0.080 Uiso 1 1 calc R U . . .
H41B H 0.0287 0.1075 0.8263 0.080 Uiso 1 1 calc R U . . .
C43 C -0.2236(3) 0.4538(2) 0.6587(5) 0.0478(14) Uani 1 1 d . . . . .
H43 H -0.2334 0.4116 0.6204 0.057 Uiso 1 1 calc R U . . .
B1 B 0.4582(3) 0.0363(2) 0.6523(5) 0.0326(14) Uani 1 1 d . . . . .
C40 C -0.0153(3) 0.3107(3) 0.8257(7) 0.0690(18) Uani 1 1 d . . . . .
H40 H -0.0352 0.2696 0.8042 0.103 Uiso 1 1 calc R U . . .
H40A H -0.0441 0.3410 0.7673 0.103 Uiso 1 1 calc R U . . .
H40B H -0.0144 0.3206 0.9170 0.103 Uiso 1 1 calc R U . . .
C42 C 0.0896(3) 0.4619(3) 0.7890(7) 0.0688(19) Uani 1 1 d . . . . .
H42 H 0.1005 0.4190 0.8223 0.083 Uiso 0.241(4) 1 calc R U P A 1
H42A H 0.1094 0.4196 0.8092 0.083 Uiso 0.759(4) 1 calc R U P A 2
Cl7 Cl -0.13672(8) 0.45641(7) 0.75334(17) 0.0710(5) Uani 1 1 d . . . . .
Cl8 Cl -0.28154(8) 0.46899(7) 0.75803(16) 0.0653(5) Uani 1 1 d . . . . .
Cl9 Cl -0.23626(10) 0.50682(7) 0.53162(17) 0.0729(5) Uani 1 1 d . . . . .
Cl2 Cl 0.15701(13) 0.51404(12) 0.8160(5) 0.0980(12) Uani 0.759(4) 1 d . . P A 2
Cl5 Cl 0.0055(4) 0.4710(3) 0.7484(9) 0.082(3) Uani 0.241(4) 1 d . . P A 1
Cl1 Cl 0.1220(6) 0.4726(4) 0.6347(7) 0.112(4) Uani 0.241(4) 1 d . . P A 1
Cl3 Cl 0.1384(6) 0.5118(4) 0.8976(8) 0.073(3) Uani 0.241(4) 1 d . . P A 1

loop_
_atom_site_aniso_label
_atom_site_aniso_U_11
_atom_site_aniso_U_22
_atom_site_aniso_U_33
_atom_site_aniso_U_23
_atom_site_aniso_U_13
_atom_site_aniso_U_12
Cl4 0.0644(15) 0.0626(14) 0.103(2) 0.0079(13) 0.0055(15) 0.0103(11)
F2 0.0457(17) 0.0398(15) 0.0351(16) -0.0047(12) 0.0226(14) -0.0092(13)
F1 0.0411(16) 0.0410(15) 0.0360(16) 0.0032(12) 0.0218(14) 0.0088(13)
Cl6 0.0816(19) 0.0948(19) 0.0831(19) 0.0101(14) -0.0005(16) -0.0339(14)
O1 0.0417(19) 0.0274(17) 0.0322(19) 0.0004(14) 0.0239(16) -0.0006(14)
O2 0.0422(19) 0.0284(17) 0.036(2) -0.0025(14) 0.0223(16) 0.0021(14)
O3 0.041(2) 0.0266(18) 0.047(2) 0.0015(16) 0.0144(18) -0.0012(15)
O4 0.039(2) 0.041(2) 0.045(2) -0.0044(17) 0.0179(18) -0.0076(16)
O5 0.042(2) 0.042(2) 0.039(2) 0.0040(16) 0.0116(19) 0.0002(16)
O6 0.042(2) 0.0327(19) 0.052(2) -0.0022(17) 0.0199(19) 0.0005(15)
O7 0.045(2) 0.042(2) 0.053(2) 0.0017(18) 0.0120(19) 0.0053(17)
N1 0.034(2) 0.029(2) 0.025(2) 0.0003(16) 0.0159(19) -0.0019(16)
N2 0.037(2) 0.031(2) 0.028(2) -0.0005(17) 0.0177(19) 0.0025(17)
O8 0.046(2) 0.041(2) 0.059(3) -0.0115(19) 0.001(2) 0.0008(17)
C16 0.027(2) 0.028(2) 0.026(3) -0.003(2) 0.012(2) 0.0005(19)
C19 0.026(2) 0.030(3) 0.027(3) -0.003(2) 0.010(2) 0.0001(19)
C14 0.033(3) 0.025(2) 0.037(3) 0.000(2) 0.014(2) -0.0025(19)
C17 0.032(3) 0.027(2) 0.025(3) 0.002(2) 0.011(2) 0.000(2)
C13 0.027(3) 0.035(3) 0.031(3) 0.006(2) 0.013(2) 0.000(2)
C18 0.033(3) 0.028(2) 0.029(3) 0.002(2) 0.012(2) 0.007(2)
C23 0.032(3) 0.036(3) 0.027(3) -0.001(2) 0.012(2) 0.001(2)
C12 0.031(3) 0.030(2) 0.028(3) 0.005(2) 0.010(2) 0.000(2)
C15 0.032(3) 0.033(3) 0.029(3) -0.002(2) 0.012(2) 0.003(2)
C24 0.029(3) 0.037(3) 0.029(3) -0.004(2) 0.015(2) 0.001(2)
C21 0.032(3) 0.038(3) 0.031(3) 0.006(2) 0.013(2) 0.004(2)
C6 0.028(3) 0.039(3) 0.035(3) 0.000(2) 0.023(2) 0.001(2)
C7 0.032(3) 0.026(2) 0.033(3) 0.001(2) 0.014(2) -0.002(2)
C8 0.037(3) 0.039(3) 0.042(3) 0.003(2) 0.024(3) -0.002(2)
C20 0.031(3) 0.032(3) 0.034(3) 0.005(2) 0.017(2) -0.001(2)
C11 0.029(3) 0.032(3) 0.037(3) 0.005(2) 0.012(2) -0.005(2)
C5 0.029(3) 0.036(3) 0.029(3) 0.001(2) 0.014(2) -0.001(2)
C22 0.034(3) 0.032(3) 0.033(3) -0.004(2) 0.016(2) 0.004(2)
C29 0.034(3) 0.031(2) 0.037(3) -0.007(2) 0.018(2) -0.005(2)
C25 0.033(3) 0.040(3) 0.038(3) -0.003(2) 0.017(3) -0.001(2)
C31 0.030(3) 0.040(3) 0.034(3) 0.001(2) 0.015(2) 0.001(2)
C30 0.031(3) 0.031(3) 0.043(3) 0.002(2) 0.023(3) 0.005(2)
C10 0.041(3) 0.038(3) 0.028(3) -0.002(2) 0.014(2) -0.007(2)
C4 0.034(3) 0.032(3) 0.038(3) 0.002(2) 0.020(3) 0.001(2)
C32 0.036(3) 0.029(3) 0.054(4) -0.004(2) 0.027(3) 0.000(2)
C26 0.038(3) 0.040(3) 0.038(3) -0.003(2) 0.015(3) 0.000(2)
C27 0.049(3) 0.041(3) 0.036(3) 0.000(2) 0.024(3) -0.006(3)
C1 0.033(3) 0.033(3) 0.043(3) 0.006(2) 0.021(3) 0.001(2)
C28 0.038(3) 0.042(3) 0.040(3) -0.006(2) 0.025(3) -0.002(2)
C3 0.032(3) 0.037(3) 0.036(3) -0.001(2) 0.022(3) 0.000(2)
C35 0.035(3) 0.034(3) 0.047(3) -0.006(2) 0.024(3) -0.002(2)
C2 0.025(3) 0.049(3) 0.030(3) 0.003(2) 0.014(2) 0.004(2)
C33 0.038(3) 0.036(3) 0.053(4) 0.008(3) 0.024(3) 0.009(2)
C9 0.048(3) 0.044(3) 0.028(3) -0.002(2) 0.020(3) -0.001(2)
C38 0.044(3) 0.034(3) 0.050(4) 0.008(2) 0.015(3) 0.003(2)
C34 0.039(3) 0.042(3) 0.047(3) -0.005(3) 0.021(3) 0.002(2)
C36 0.040(3) 0.049(3) 0.041(3) 0.007(3) 0.006(3) 0.011(2)
C39 0.053(3) 0.037(3) 0.049(4) -0.012(3) 0.016(3) -0.004(2)
C37 0.038(3) 0.081(4) 0.064(4) -0.013(3) 0.022(3) -0.018(3)
C41 0.045(3) 0.038(3) 0.075(4) -0.006(3) 0.009(3) -0.001(3)
C43 0.043(3) 0.046(3) 0.055(4) -0.002(3) 0.013(3) -0.002(2)
B1 0.042(3) 0.034(3) 0.031(3) 0.000(3) 0.027(3) 0.003(3)
C40 0.039(3) 0.058(4) 0.110(5) 0.002(4) 0.018(4) 0.002(3)
C42 0.048(4) 0.050(4) 0.101(6) -0.003(3) 0.006(4) -0.006(3)
Cl7 0.0524(10) 0.0624(10) 0.0890(13) -0.0161(9) 0.0006(9) 0.0134(7)
Cl8 0.0596(10) 0.0591(9) 0.0856(12) -0.0229(8) 0.0339(9) -0.0167(7)
Cl9 0.0950(13) 0.0522(9) 0.0723(12) 0.0127(8) 0.0225(10) 0.0054(8)
Cl2 0.0456(14) 0.0532(15) 0.183(4) -0.016(2) 0.005(2) -0.0106(10)
Cl5 0.064(5) 0.055(4) 0.118(8) 0.012(4) 0.007(5) 0.002(3)
Cl1 0.179(11) 0.121(7) 0.057(5) 0.024(4) 0.067(6) 0.077(7)
Cl3 0.097(7) 0.048(4) 0.062(5) 0.001(4) -0.005(5) -0.003(4)

loop_
_atom_type_symbol
_atom_type_description
_atom_type_scat_dispersion_real
_atom_type_scat_dispersion_imag
_atom_type_scat_source
C C 0.0041 0.0020 'International Tables Vol C Tables 4.2.6.8 and 6.1.1.4'
H H 0.0000 0.0000 'International Tables Vol C Tables 4.2.6.8 and 6.1.1.4'
B B 0.0021 0.0009 'International Tables Vol C Tables 4.2.6.8 and 6.1.1.4'
F F 0.0215 0.0127 'International Tables Vol C Tables 4.2.6.8 and 6.1.1.4'
N N 0.0078 0.0041 'International Tables Vol C Tables 4.2.6.8 and 6.1.1.4'
O O 0.0135 0.0075 'International Tables Vol C Tables 4.2.6.8 and 6.1.1.4'
Cl Cl 0.1720 0.1930 'International Tables Vol C Tables 4.2.6.8 and 6.1.1.4'

loop_
_geom_angle_atom_site_label_1
_geom_angle_atom_site_label_2
_geom_angle_atom_site_label_3
_geom_angle
C17 O1 B1 122.3(3)
C19 O2 B1 121.3(3)
C4 O3 C38 117.6(4)
C3 O4 C37 115.2(4)
C2 O5 C36 117.2(4)
C32 O6 C39 116.2(4)
C33 O7 C40 113.2(4)
C13 N1 C16 110.3(3)
C13 N1 H1A 124.8
C16 N1 H1A 124.8
C23 N2 C20 110.6(4)
C23 N2 H2 124.7
C20 N2 H2 124.7
C34 O8 C41 117.8(4)
N1 C16 C15 107.1(3)
N1 C16 C17 121.6(4)
C15 C16 C17 131.2(4)
O2 C19 C18 121.7(4)
O2 C19 C20 114.6(3)
C18 C19 C20 123.7(4)
C13 C14 C15 108.0(4)
C13 C14 H14 126.0
C15 C14 H14 126.0
O1 C17 C18 121.0(4)
O1 C17 C16 114.6(3)
C18 C17 C16 124.4(4)
N1 C13 C14 107.2(4)
N1 C13 C12 122.1(4)
C14 C13 C12 130.3(4)
C19 C18 C17 120.2(4)
C19 C18 H18 119.9
C17 C18 H18 119.9
N2 C23 C22 106.6(4)
N2 C23 C24 121.5(4)
C22 C23 C24 131.3(4)
C11 C12 C7 119.1(4)
C11 C12 C13 118.1(4)
C7 C12 C13 122.6(4)
C14 C15 C16 107.3(4)
C14 C15 H15 126.4
C16 C15 H15 126.4
C29 C24 C25 119.5(4)
C29 C24 C23 122.3(4)
C25 C24 C23 118.0(4)
C20 C21 C22 108.2(4)
C20 C21 H21 125.9
C22 C21 H21 125.9
C1 C6 C5 119.1(4)
C1 C6 C7 120.0(4)
C5 C6 C7 120.7(4)
C8 C7 C12 117.6(4)
C8 C7 C6 118.2(4)
C12 C7 C6 124.1(4)
C9 C8 C7 122.9(4)
C9 C8 H8 118.5
C7 C8 H8 118.5
C21 C20 N2 106.6(4)
C21 C20 C19 132.1(4)
N2 C20 C19 121.3(4)
C10 C11 C12 122.1(4)
C10 C11 H11 119.0
C12 C11 H11 119.0
C4 C5 C6 119.9(4)
C4 C5 H5 120.1
C6 C5 H5 120.1
C21 C22 C23 108.0(4)
C21 C22 H22 126.0
C23 C22 H22 126.0
C28 C29 C24 118.7(4)
C28 C29 C30 119.2(4)
C24 C29 C30 122.1(4)
C26 C25 C24 120.9(4)
C26 C25 H25 119.5
C24 C25 H25 119.5
C32 C31 C30 120.8(5)
C32 C31 H31 119.6
C30 C31 H31 119.6
C31 C30 C35 119.4(4)
C31 C30 C29 120.3(5)
C35 C30 C29 120.4(4)
C11 C10 C9 118.9(4)
C11 C10 H10 120.5
C9 C10 H10 120.5
O3 C4 C3 115.2(4)
O3 C4 C5 124.4(5)
C3 C4 C5 120.4(4)
O6 C32 C31 125.2(5)
O6 C32 C33 114.7(4)
C31 C32 C33 120.1(4)
C25 C26 C27 119.8(5)
C25 C26 H26 120.1
C27 C26 H26 120.1
C26 C27 C28 119.9(4)
C26 C27 H27 120.0
C28 C27 H27 120.0
C6 C1 C2 121.2(4)
C6 C1 H1 119.4
C2 C1 H1 119.4
C27 C28 C29 121.1(4)
C27 C28 H28 119.5
C29 C28 H28 119.5
C4 C3 C2 120.1(5)
C4 C3 O4 120.2(4)
C2 C3 O4 119.5(5)
C30 C35 C34 120.6(4)
C30 C35 H35 119.7
C34 C35 H35 119.7
O5 C2 C1 125.4(4)
O5 C2 C3 115.3(4)
C1 C2 C3 119.3(5)
O7 C33 C34 121.8(5)
O7 C33 C32 118.9(4)
C34 C33 C32 119.2(5)
C8 C9 C10 119.2(4)
C8 C9 H9 120.4
C10 C9 H9 120.4
O3 C38 H38 109.5
O3 C38 H38A 109.5
H38 C38 H38A 109.5
O3 C38 H38B 109.5
H38 C38 H38B 109.5
H38A C38 H38B 109.5
O8 C34 C33 116.0(5)
O8 C34 C35 124.0(4)
C33 C34 C35 120.0(5)
O5 C36 H36 109.5
O5 C36 H36A 109.5
H36 C36 H36A 109.5
O5 C36 H36B 109.5
H36 C36 H36B 109.5
H36A C36 H36B 109.5
O6 C39 H39 109.5
O6 C39 H39A 109.5
H39 C39 H39A 109.5
O6 C39 H39B 109.5
H39 C39 H39B 109.5
H39A C39 H39B 109.5
O4 C37 H37 109.5
O4 C37 H37A 109.5
H37 C37 H37A 109.5
O4 C37 H37B 109.5
H37 C37 H37B 109.5
H37A C37 H37B 109.5
O8 C41 H41 109.5
O8 C41 H41A 109.5
H41 C41 H41A 109.5
O8 C41 H41B 109.5
H41 C41 H41B 109.5
H41A C41 H41B 109.5
Cl9 C43 Cl7 110.3(3)
Cl9 C43 Cl8 110.0(3)
Cl7 C43 Cl8 110.2(3)
Cl9 C43 H43 108.8
Cl7 C43 H43 108.8
Cl8 C43 H43 108.8
F1 B1 F2 108.5(4)
F1 B1 O1 108.4(4)
F2 B1 O1 109.7(4)
F1 B1 O2 109.1(4)
F2 B1 O2 107.8(4)
O1 B1 O2 113.3(4)
O7 C40 H40 109.5
O7 C40 H40A 109.5
H40 C40 H40A 109.5
O7 C40 H40B 109.5
H40 C40 H40B 109.5
H40A C40 H40B 109.5
Cl5 C42 Cl3 118.3(6)
Cl6 C42 Cl2 113.6(4)
Cl6 C42 Cl4 108.6(3)
Cl2 C42 Cl4 108.0(4)
Cl5 C42 Cl1 107.5(6)
Cl3 C42 Cl1 103.9(6)
Cl5 C42 H42 108.9
Cl3 C42 H42 108.9
Cl1 C42 H42 108.9
Cl6 C42 H42A 108.9
Cl2 C42 H42A 108.9
Cl4 C42 H42A 108.9

loop_
_geom_bond_atom_site_label_1
_geom_bond_atom_site_label_2
_geom_bond_distance
Cl4 C42 1.834(7)
F2 B1 1.390(6)
F1 B1 1.386(6)
Cl6 C42 1.687(7)
O1 C17 1.322(5)
O1 B1 1.460(5)
O2 C19 1.323(5)
O2 B1 1.475(5)
O3 C4 1.368(5)
O3 C38 1.429(6)
O4 C3 1.394(5)
O4 C37 1.420(5)
O5 C2 1.373(5)
O5 C36 1.436(5)
O6 C32 1.368(5)
O6 C39 1.426(6)
O7 C33 1.371(6)
O7 C40 1.440(6)
N1 C13 1.360(5)
N1 C16 1.368(5)
N1 H1A 0.8800
N2 C23 1.359(5)
N2 C20 1.378(5)
N2 H2 0.8800
O8 C34 1.376(6)
O8 C41 1.431(6)
C16 C15 1.396(6)
C16 C17 1.425(5)
C19 C18 1.370(6)
C19 C20 1.429(6)
C14 C13 1.390(6)
C14 C15 1.394(6)
C14 H14 0.9500
C17 C18 1.378(5)
C13 C12 1.471(6)
C18 H18 0.9500
C23 C22 1.391(6)
C23 C24 1.479(6)
C12 C11 1.400(6)
C12 C7 1.401(6)
C15 H15 0.9500
C24 C29 1.397(6)
C24 C25 1.399(6)
C21 C20 1.377(6)
C21 C22 1.390(6)
C21 H21 0.9500
C6 C1 1.375(6)
C6 C5 1.402(6)
C6 C7 1.478(6)
C7 C8 1.399(6)
C8 C9 1.375(6)
C8 H8 0.9500
C11 C10 1.380(6)
C11 H11 0.9500
C5 C4 1.388(6)
C5 H5 0.9500
C22 H22 0.9500
C29 C28 1.394(6)
C29 C30 1.483(6)
C25 C26 1.374(6)
C25 H25 0.9500
C31 C32 1.372(6)
C31 C30 1.387(6)
C31 H31 0.9500
C30 C35 1.389(6)
C10 C9 1.392(6)
C10 H10 0.9500
C4 C3 1.379(6)
C32 C33 1.418(7)
C26 C27 1.380(6)
C26 H26 0.9500
C27 C28 1.387(7)
C27 H27 0.9500
C1 C2 1.391(6)
C1 H1 0.9500
C28 H28 0.9500
C3 C2 1.392(6)
C35 C34 1.397(7)
C35 H35 0.9500
C33 C34 1.380(6)
C9 H9 0.9500
C38 H38 0.9800
C38 H38A 0.9800
C38 H38B 0.9800
C36 H36 0.9800
C36 H36A 0.9800
C36 H36B 0.9800
C39 H39 0.9800
C39 H39A 0.9800
C39 H39B 0.9800
C37 H37 0.9800
C37 H37A 0.9800
C37 H37B 0.9800
C41 H41 0.9800
C41 H41A 0.9800
C41 H41B 0.9800
C43 Cl9 1.736(5)
C43 Cl7 1.759(6)
C43 Cl8 1.764(5)
C43 H43 1.0000
C40 H40 0.9800
C40 H40A 0.9800
C40 H40B 0.9800
C42 Cl5 1.621(9)
C42 Cl3 1.693(10)
C42 Cl2 1.720(6)
C42 Cl1 1.903(9)
C42 H42 1.0000
C42 H42A 1.0000

loop_
_geom_torsion_atom_site_label_1
_geom_torsion_atom_site_label_2
_geom_torsion_atom_site_label_3
_geom_torsion_atom_site_label_4
_geom_torsion
C13 N1 C16 C15 -1.4(5)
C13 N1 C16 C17 -178.3(4)
B1 O2 C19 C18 -3.4(7)
B1 O2 C19 C20 176.4(4)
B1 O1 C17 C18 -1.4(7)
B1 O1 C17 C16 178.1(4)
N1 C16 C17 O1 6.3(6)
C15 C16 C17 O1 -169.7(5)
N1 C16 C17 C18 -174.1(4)
C15 C16 C17 C18 9.9(8)
C16 N1 C13 C14 1.8(5)
C16 N1 C13 C12 -171.3(4)
C15 C14 C13 N1 -1.4(5)
C15 C14 C13 C12 170.9(4)
O2 C19 C18 C17 0.1(7)
C20 C19 C18 C17 -179.7(4)
O1 C17 C18 C19 2.3(7)
C16 C17 C18 C19 -177.2(4)
C20 N2 C23 C22 0.6(5)
C20 N2 C23 C24 -172.0(4)
N1 C13 C12 C11 36.0(6)
C14 C13 C12 C11 -135.4(5)
N1 C13 C12 C7 -148.5(4)
C14 C13 C12 C7 40.1(7)
C13 C14 C15 C16 0.5(5)
N1 C16 C15 C14 0.5(5)
C17 C16 C15 C14 177.0(5)
N2 C23 C24 C29 -147.3(4)
C22 C23 C24 C29 42.2(8)
N2 C23 C24 C25 36.5(6)
C22 C23 C24 C25 -134.0(5)
C11 C12 C7 C8 3.3(6)
C13 C12 C7 C8 -172.1(4)
C11 C12 C7 C6 -174.0(4)
C13 C12 C7 C6 10.6(7)
C1 C6 C7 C8 -102.6(5)
C5 C6 C7 C8 73.5(5)
C1 C6 C7 C12 74.7(6)
C5 C6 C7 C12 -109.2(5)
C12 C7 C8 C9 -3.1(7)
C6 C7 C8 C9 174.4(5)
C22 C21 C20 N2 -0.8(5)
C22 C21 C20 C19 -179.7(5)
C23 N2 C20 C21 0.2(5)
C23 N2 C20 C19 179.1(4)
O2 C19 C20 C21 -175.8(5)
C18 C19 C20 C21 4.0(8)
O2 C19 C20 N2 5.5(6)
C18 C19 C20 N2 -174.6(4)
C7 C12 C11 C10 -1.6(7)
C13 C12 C11 C10 174.1(4)
C1 C6 C5 C4 -0.8(6)
C7 C6 C5 C4 -177.0(4)
C20 C21 C22 C23 1.2(6)
N2 C23 C22 C21 -1.1(5)
C24 C23 C22 C21 170.5(5)
C25 C24 C29 C28 2.2(7)
C23 C24 C29 C28 -173.9(4)
C25 C24 C29 C30 -176.8(4)
C23 C24 C29 C30 7.1(7)
C29 C24 C25 C26 -0.3(7)
C23 C24 C25 C26 176.0(4)
C32 C31 C30 C35 -1.9(6)
C32 C31 C30 C29 177.8(4)
C28 C29 C30 C31 79.8(5)
C24 C29 C30 C31 -101.2(5)
C28 C29 C30 C35 -100.4(5)
C24 C29 C30 C35 78.6(6)
C12 C11 C10 C9 -0.7(7)
C38 O3 C4 C3 -177.6(4)
C38 O3 C4 C5 0.7(6)
C6 C5 C4 O3 -178.6(4)
C6 C5 C4 C3 -0.4(6)
C39 O6 C32 C31 1.7(6)
C39 O6 C32 C33 -177.3(4)
C30 C31 C32 O6 -177.6(4)
C30 C31 C32 C33 1.4(6)
C24 C25 C26 C27 -2.1(7)
C25 C26 C27 C28 2.5(7)
C5 C6 C1 C2 0.4(6)
C7 C6 C1 C2 176.6(4)
C26 C27 C28 C29 -0.5(7)
C24 C29 C28 C27 -1.9(7)
C30 C29 C28 C27 177.2(4)
O3 C4 C3 C2 -179.5(4)
C5 C4 C3 C2 2.1(6)
O3 C4 C3 O4 6.4(5)
C5 C4 C3 O4 -171.9(4)
C37 O4 C3 C4 -102.7(5)
C37 O4 C3 C2 83.2(5)
C31 C30 C35 C34 0.6(6)
C29 C30 C35 C34 -179.1(4)
C36 O5 C2 C1 9.4(6)
C36 O5 C2 C3 -172.2(4)
C6 C1 C2 O5 179.6(4)
C6 C1 C2 C3 1.2(6)
C4 C3 C2 O5 179.0(3)
O4 C3 C2 O5 -6.9(5)
C4 C3 C2 C1 -2.5(6)
O4 C3 C2 C1 171.6(3)
C40 O7 C33 C34 77.7(5)
C40 O7 C33 C32 -105.4(5)
O6 C32 C33 O7 2.6(6)
C31 C32 C33 O7 -176.5(4)
O6 C32 C33 C34 179.6(4)
C31 C32 C33 C34 0.5(6)
C7 C8 C9 C10 0.8(7)
C11 C10 C9 C8 1.1(7)
C41 O8 C34 C33 -169.5(4)
C41 O8 C34 C35 11.7(6)
O7 C33 C34 O8 -3.7(6)
C32 C33 C34 O8 179.4(4)
O7 C33 C34 C35 175.1(4)
C32 C33 C34 C35 -1.8(6)
C30 C35 C34 O8 180.0(4)
C30 C35 C34 C33 1.3(6)
C17 O1 B1 F1 -122.8(4)
C17 O1 B1 F2 118.9(4)
C17 O1 B1 O2 -1.6(7)
C19 O2 B1 F1 124.8(4)
C19 O2 B1 F2 -117.6(4)
C19 O2 B1 O1 4.0(6)
